data_7114648
loop_
_publ_author_name
'Zachary A. Kasun'
'Laina M. Geary'
'Michael J. Krische'

_publ_section_title
;
 Ring expansion of cyclic 1,2-diols to form medium sized rings via
 ruthenium catalyzed transfer hydrogenative [4+2] cycloaddition
;
_journal_name_full Chem.Commun.
_journal_page_first 7545
_journal_paper_doi 10.1039/C4CC03983A
_journal_volume 50
_journal_year 2014
_chemical_absolute_configuration syn
_chemical_formula_moiety 'C14 H22 O6'
_chemical_formula_sum 'C14 H22 O6'
_chemical_formula_weight 286.31
_chemical_name_systematic
;
 ?
;
_space_group_crystal_system monoclinic
_space_group_IT_number 4
_space_group_name_Hall 'P 2yb'
_space_group_name_H-M_alt 'P 1 21 1'
_symmetry_space_group_name_Hall 'P 2yb'
_symmetry_space_group_name_H-M 'P 1 21 1'
_atom_sites_solution_hydrogens difmap
_audit_creation_method SHELXL-2013
_cell_angle_alpha 90
_cell_angle_beta 118.639(5)
_cell_angle_gamma 90
_cell_formula_units_Z 2
_cell_length_a 9.8616(9)
_cell_length_b 8.0284(8)
_cell_length_c 9.9965(8)
_cell_measurement_reflns_used 3915
_cell_measurement_temperature 133(2)
_cell_measurement_theta_max 26.8
_cell_measurement_theta_min 2.3
_cell_volume 694.62(11)
_computing_cell_refinement 'Apex II release 2010, Bruker AXS, Inc.'
_computing_data_collection 'Apex II release 2010, Bruker AXS, Inc.'
_computing_data_reduction 'Apex II release 2010, Bruker AXS, Inc.'
_computing_molecular_graphics 'XP SHELXTL/PC, Siemens Analytical'
_computing_publication_material 'XL SHELXTL/PC, Siemens Analytical'
_computing_structure_refinement 'Shelxl-2013, Sheldrick, G. M.'
_computing_structure_solution
;

SUPERFLIP.  Palatinus, L. and Chapuis, G., J. Appl. Cryst. 40, 786-790.
;
_diffrn_ambient_temperature 133(2)
_diffrn_measured_fraction_theta_full 0.999
_diffrn_measured_fraction_theta_max 0.999
_diffrn_measurement_device_type 'Nonius Kappa CCD with Bruker Apex II detector'
_diffrn_measurement_method '\w and \f-scans'
_diffrn_radiation_type MoK\a
_diffrn_radiation_wavelength 0.71073
_diffrn_reflns_av_R_equivalents 0.0655
_diffrn_reflns_av_unetI/netI 0.0540
_diffrn_reflns_Laue_measured_fraction_full 0.999
_diffrn_reflns_Laue_measured_fraction_max 0.999
_diffrn_reflns_limit_h_max 12
_diffrn_reflns_limit_h_min -12
_diffrn_reflns_limit_k_max 10
_diffrn_reflns_limit_k_min -10
_diffrn_reflns_limit_l_max 12
_diffrn_reflns_limit_l_min -12
_diffrn_reflns_number 17157
_diffrn_reflns_point_group_measured_fraction_full 0.999
_diffrn_reflns_point_group_measured_fraction_max 0.999
_diffrn_reflns_theta_full 25.242
_diffrn_reflns_theta_max 27.266
_diffrn_reflns_theta_min 2.321
_diffrn_source 'sealed tube'
_exptl_absorpt_coefficient_mu 0.106
_exptl_absorpt_correction_T_max 1.00
_exptl_absorpt_correction_T_min 0.857
_exptl_absorpt_correction_type multi-scan
_exptl_absorpt_process_details
;
SADABS. Apex II release 2010, Bruker AXS, Inc.
;
_exptl_crystal_colour colorless
_exptl_crystal_density_diffrn 1.369
_exptl_crystal_description needles
_exptl_crystal_F_000 308
_exptl_crystal_size_max 0.26
_exptl_crystal_size_mid 0.06
_exptl_crystal_size_min 0.05
_refine_diff_density_max 0.252
_refine_diff_density_min -0.256
_refine_diff_density_rms 0.049
_refine_ls_abs_structure_details
;
 Refined as an inversion twin.
;
_refine_ls_abs_structure_Flack -0.6(14)
_refine_ls_extinction_method none
_refine_ls_goodness_of_fit_ref 1.028
_refine_ls_hydrogen_treatment refall
_refine_ls_matrix_type full
_refine_ls_number_parameters 270
_refine_ls_number_reflns 3120
_refine_ls_number_restraints 1
_refine_ls_restrained_S_all 1.028
_refine_ls_R_factor_all 0.0605
_refine_ls_R_factor_gt 0.0412
_refine_ls_shift/su_max 0.000
_refine_ls_shift/su_mean 0.000
_refine_ls_structure_factor_coef Fsqd
_refine_ls_weighting_details 'w=1/[\s^2^(Fo^2^)+(0.0509P)^2^+0.0581P] where P=(Fo^2^+2Fc^2^)/3'
_refine_ls_weighting_scheme calc
_refine_ls_wR_factor_gt 0.0864
_refine_ls_wR_factor_ref 0.0973
_reflns_Friedel_coverage 0.867
_reflns_Friedel_fraction_full 1.000
_reflns_Friedel_fraction_max 1.000
_reflns_number_gt 2541
_reflns_number_total 3120
_reflns_threshold_expression 'I > 2\s(I)'
_cod_data_source_file c4cc03983a2.cif
_cod_data_source_block shelx
_cod_database_code 7114648
_shelx_space_group_comment
;
The symmetry employed for this shelxl refinement is uniquely defined
by the following loop, which should always be used as a source of
symmetry information in preference to the above space-group names.
They are only intended as comments.
;
_shelxl_version_number 2013-4

loop_
_space_group_symop_operation_xyz
'x, y, z'
'-x, y+1/2, -z'

loop_
_atom_site_label
_atom_site_type_symbol
_atom_site_fract_x
_atom_site_fract_y
_atom_site_fract_z
_atom_site_U_iso_or_equiv
_atom_site_adp_type
_atom_site_occupancy
_atom_site_site_symmetry_order
_atom_site_calc_flag
C1 C 0.3397(4) 0.5205(4) 0.1004(3) 0.0114(6) Uani 1 1 d
C2 C 0.4176(4) 0.3608(4) 0.0866(3) 0.0118(6) Uani 1 1 d
C3 C 0.2992(4) 0.2194(4) 0.0136(3) 0.0152(7) Uani 1 1 d
C4 C 0.2895(4) 0.0977(4) 0.1218(4) 0.0162(7) Uani 1 1 d
C5 C 0.3813(4) 0.0987(4) 0.2702(4) 0.0162(7) Uani 1 1 d
C6 C 0.5048(4) 0.2269(4) 0.3484(3) 0.0144(7) Uani 1 1 d
C7 C 0.5559(3) 0.3060(4) 0.2407(3) 0.0112(6) Uani 1 1 d
C8 C 0.6576(3) 0.4584(4) 0.3095(3) 0.0111(6) Uani 1 1 d
C9 C 0.8837(4) 0.5604(4) 0.5258(4) 0.0154(7) Uani 1 1 d
C10 C 0.6796(4) 0.7546(4) 0.3780(4) 0.0147(7) Uani 1 1 d
C11 C 0.5685(4) 0.6095(4) 0.3156(3) 0.0125(6) Uani 1 1 d
C12 C 0.1662(5) 0.6169(5) 0.1824(5) 0.0288(9) Uani 1 1 d
C13 C 0.9800(4) 0.5801(5) 0.4452(4) 0.0189(7) Uani 1 1 d
C14 C 0.9839(4) 0.5204(5) 0.6927(4) 0.0198(7) Uani 1 1 d
O1 O 0.4478(2) 0.6521(3) 0.1669(2) 0.0127(5) Uani 1 1 d
O2 O 0.7750(2) 0.4252(3) 0.4627(2) 0.0132(5) Uani 1 1 d
O3 O 0.8045(2) 0.7096(3) 0.5241(2) 0.0158(5) Uani 1 1 d
O4 O 0.2624(3) 0.4847(3) 0.1827(2) 0.0163(5) Uani 1 1 d
O5 O 0.4733(3) 0.4103(3) -0.0160(2) 0.0132(5) Uani 1 1 d
O6 O 0.6480(2) 0.1907(3) 0.2094(2) 0.0146(5) Uani 1 1 d
H1 H 0.268(4) 0.571(5) 0.005(4) 0.011(8) Uiso 1 1 d
H3A H 0.327(4) 0.152(5) -0.054(4) 0.016(8) Uiso 1 1 d
H3B H 0.196(4) 0.267(5) -0.054(4) 0.018(9) Uiso 1 1 d
H4 H 0.215(4) 0.013(5) 0.074(4) 0.031(11) Uiso 1 1 d
H5 H 0.364(4) 0.022(5) 0.331(4) 0.026(10) Uiso 1 1 d
H5O H 0.516(5) 0.322(6) -0.031(4) 0.028(11) Uiso 1 1 d
H6A H 0.466(4) 0.309(5) 0.385(4) 0.013(9) Uiso 1 1 d
H6B H 0.593(4) 0.173(5) 0.429(4) 0.018(9) Uiso 1 1 d
H6O H 0.589(5) 0.102(7) 0.148(5) 0.048(14) Uiso 1 1 d
H8 H 0.702(3) 0.488(4) 0.238(3) 0.010(8) Uiso 1 1 d
H10 H 0.718(4) 0.778(4) 0.303(4) 0.011(8) Uiso 1 1 d
H10B H 0.627(4) 0.845(4) 0.390(4) 0.014(9) Uiso 1 1 d
H11 H 0.521(3) 0.591(4) 0.380(3) 0.000(7) Uiso 1 1 d
H12A H 0.221(5) 0.710(7) 0.230(5) 0.046(13) Uiso 1 1 d
H12B H 0.099(5) 0.576(6) 0.220(4) 0.036(11) Uiso 1 1 d
H12C H 0.091(5) 0.648(6) 0.070(5) 0.041(12) Uiso 1 1 d
H13A H 0.916(4) 0.631(5) 0.330(4) 0.023(9) Uiso 1 1 d
H13B H 1.022(5) 0.484(7) 0.432(5) 0.050(13) Uiso 1 1 d
H13C H 1.060(4) 0.650(5) 0.504(4) 0.021(10) Uiso 1 1 d
H14A H 0.922(4) 0.509(5) 0.747(4) 0.024(10) Uiso 1 1 d
H14B H 1.068(5) 0.616(6) 0.754(5) 0.046(12) Uiso 1 1 d
H14C H 1.043(5) 0.421(6) 0.714(4) 0.035(11) Uiso 1 1 d

loop_
_atom_site_aniso_label
_atom_site_aniso_U_11
_atom_site_aniso_U_22
_atom_site_aniso_U_33
_atom_site_aniso_U_23
_atom_site_aniso_U_13
_atom_site_aniso_U_12
C1 0.0117(15) 0.0108(15) 0.0097(14) 0.0005(12) 0.0035(13) -0.0002(13)
C2 0.0152(15) 0.0113(15) 0.0108(14) 0.0015(12) 0.0078(13) -0.0003(13)
C3 0.0160(16) 0.0140(16) 0.0139(14) -0.0022(13) 0.0058(14) -0.0020(14)
C4 0.0165(16) 0.0122(16) 0.0204(17) -0.0030(13) 0.0093(14) -0.0036(15)
C5 0.0198(17) 0.0123(16) 0.0188(16) 0.0029(13) 0.0111(14) -0.0005(14)
C6 0.0171(16) 0.0129(16) 0.0126(15) 0.0010(13) 0.0067(14) -0.0004(14)
C7 0.0117(15) 0.0089(14) 0.0133(15) 0.0016(12) 0.0062(13) 0.0019(13)
C8 0.0106(14) 0.0118(16) 0.0079(13) 0.0003(11) 0.0019(12) -0.0009(12)
C9 0.0128(15) 0.0139(17) 0.0155(15) -0.0025(12) 0.0036(13) -0.0020(13)
C10 0.0155(16) 0.0107(17) 0.0138(15) 0.0002(12) 0.0037(13) 0.0028(13)
C11 0.0108(15) 0.0153(17) 0.0095(14) 0.0003(11) 0.0034(12) 0.0002(13)
C12 0.024(2) 0.027(2) 0.043(3) -0.0030(19) 0.023(2) 0.0079(18)
C13 0.0162(17) 0.0164(17) 0.0226(18) -0.0015(14) 0.0080(15) -0.0028(15)
C14 0.0178(17) 0.0192(19) 0.0162(16) 0.0013(14) 0.0032(15) -0.0006(16)
O1 0.0131(11) 0.0102(11) 0.0110(10) 0.0016(8) 0.0028(9) 0.0013(9)
O2 0.0128(11) 0.0100(11) 0.0120(10) 0.0003(9) 0.0022(9) -0.0014(9)
O3 0.0167(11) 0.0121(11) 0.0142(10) -0.0008(9) 0.0039(9) 0.0010(10)
O4 0.0160(11) 0.0168(12) 0.0202(12) 0.0001(10) 0.0120(10) 0.0025(10)
O5 0.0198(12) 0.0113(11) 0.0111(10) 0.0025(8) 0.0093(10) 0.0033(10)
O6 0.0159(11) 0.0112(12) 0.0175(11) -0.0018(9) 0.0086(10) 0.0020(10)

loop_
_atom_type_symbol
_atom_type_description
_atom_type_scat_dispersion_real
_atom_type_scat_dispersion_imag
_atom_type_scat_source
C C 0.0033 0.0016 'International Tables Vol C Tables 4.2.6.8 and 6.1.1.4'
H H 0.0000 0.0000 'International Tables Vol C Tables 4.2.6.8 and 6.1.1.4'
O O 0.0106 0.0060 'International Tables Vol C Tables 4.2.6.8 and 6.1.1.4'

loop_
_geom_angle_atom_site_label_1
_geom_angle_atom_site_label_2
_geom_angle_atom_site_label_3
_geom_angle
O4 C1 O1 112.2(2)
O4 C1 C2 108.6(2)
O1 C1 C2 111.6(2)
O4 C1 H1 109.1(18)
O1 C1 H1 100(2)
C2 C1 H1 115(2)
O5 C2 C1 102.3(2)
O5 C2 C3 109.2(2)
C1 C2 C3 111.1(3)
O5 C2 C7 109.4(2)
C1 C2 C7 112.8(2)
C3 C2 C7 111.6(2)
C4 C3 C2 115.9(3)
C4 C3 H3A 105(2)
C2 C3 H3A 109(2)
C4 C3 H3B 110(2)
C2 C3 H3B 110(2)
H3A C3 H3B 106(3)
C5 C4 C3 124.3(3)
C5 C4 H4 122(2)
C3 C4 H4 114(2)
C4 C5 C6 122.7(3)
C4 C5 H5 119(2)
C6 C5 H5 118(2)
C5 C6 C7 112.2(2)
C5 C6 H6A 108(2)
C7 C6 H6A 109(2)
C5 C6 H6B 108(2)
C7 C6 H6B 108(2)
H6A C6 H6B 112(3)
O6 C7 C8 105.6(2)
O6 C7 C6 110.0(3)
C8 C7 C6 112.6(2)
O6 C7 C2 108.3(2)
C8 C7 C2 107.2(2)
C6 C7 C2 112.8(2)
O2 C8 C11 107.0(2)
O2 C8 C7 110.7(2)
C11 C8 C7 113.1(2)
O2 C8 H8 113.1(17)
C11 C8 H8 106.8(19)
C7 C8 H8 106.2(19)
O3 C9 O2 109.8(2)
O3 C9 C14 104.8(3)
O2 C9 C14 106.2(3)
O3 C9 C13 112.6(3)
O2 C9 C13 111.7(3)
C14 C9 C13 111.3(3)
O3 C10 C11 108.9(2)
O3 C10 H10 111.2(19)
C11 C10 H10 107.0(19)
O3 C10 H10B 109(2)
C11 C10 H10B 108(2)
H10 C10 H10B 113(3)
O1 C11 C10 108.8(2)
O1 C11 C8 111.0(2)
C10 C11 C8 108.2(2)
O1 C11 H11 107.6(17)
C10 C11 H11 109.2(18)
C8 C11 H11 112.0(19)
O4 C12 H12A 113(3)
O4 C12 H12B 109(3)
H12A C12 H12B 115(4)
O4 C12 H12C 108(2)
H12A C12 H12C 108(4)
H12B C12 H12C 104(3)
C9 C13 H13A 113.9(18)
C9 C13 H13B 115(3)
H13A C13 H13B 104(3)
C9 C13 H13C 107(2)
H13A C13 H13C 109(3)
H13B C13 H13C 108(4)
C9 C14 H14A 112(2)
C9 C14 H14B 113(2)
H14A C14 H14B 105(3)
C9 C14 H14C 116(2)
H14A C14 H14C 105(3)
H14B C14 H14C 104(3)
C1 O1 C11 111.9(2)
C8 O2 C9 112.2(2)
C9 O3 C10 114.9(2)
C1 O4 C12 113.4(3)
C2 O5 H5O 106(3)
C7 O6 H6O 112(3)

loop_
_geom_bond_atom_site_label_1
_geom_bond_atom_site_label_2
_geom_bond_distance
C1 O4 1.393(4)
C1 O1 1.420(4)
C1 C2 1.534(4)
C1 H1 0.96(3)
C2 O5 1.432(4)
C2 C3 1.539(4)
C2 C7 1.553(4)
C3 C4 1.494(4)
C3 H3A 1.00(4)
C3 H3B 0.99(4)
C4 C5 1.317(5)
C4 H4 0.94(4)
C5 C6 1.497(4)
C5 H5 0.93(4)
C6 C7 1.529(4)
C6 H6A 0.92(4)
C6 H6B 0.96(4)
C7 O6 1.432(4)
C7 C8 1.522(4)
C8 O2 1.434(3)
C8 C11 1.516(4)
C8 H8 1.03(3)
C9 O3 1.426(4)
C9 O2 1.441(4)
C9 C14 1.511(4)
C9 C13 1.520(4)
C10 O3 1.434(4)
C10 C11 1.514(4)
C10 H10 1.00(3)
C10 H10B 0.94(4)
C11 O1 1.431(4)
C11 H11 0.98(3)
C12 O4 1.423(4)
C12 H12A 0.91(6)
C12 H12B 0.96(4)
C12 H12C 1.04(4)
C13 H13A 1.09(4)
C13 H13B 0.91(5)
C13 H13C 0.92(4)
C14 H14A 1.00(4)
C14 H14B 1.08(5)
C14 H14C 0.95(5)
O5 H5O 0.87(5)
O6 H6O 0.94(5)

loop_
_geom_hbond_atom_site_label_D
_geom_hbond_atom_site_label_H
_geom_hbond_atom_site_label_A
_geom_hbond_distance_DH
_geom_hbond_distance_HA
_geom_hbond_distance_DA
_geom_hbond_angle_DHA
_geom_hbond_site_symmetry_A
O5 H5O O1 0.87(5) 2.07(4) 2.882(3) 153(4) 2_645
O6 H6O O5 0.94(5) 1.92(5) 2.832(3) 162(4) 2_645
C3 H3A O5 1.00(4) 2.61(4) 3.338(4) 130(2) 2_645
C6 H6A O4 0.92(4) 2.50(3) 2.991(4) 114(2) .

loop_
_geom_torsion_atom_site_label_1
_geom_torsion_atom_site_label_2
_geom_torsion_atom_site_label_3
_geom_torsion_atom_site_label_4
_geom_torsion
O4 C1 C2 O5 172.6(2)
O1 C1 C2 O5 -63.3(3)
O4 C1 C2 C3 56.2(3)
O1 C1 C2 C3 -179.7(2)
O4 C1 C2 C7 -70.0(3)
O1 C1 C2 C7 54.2(3)
O5 C2 C3 C4 150.0(3)
C1 C2 C3 C4 -97.9(3)
C7 C2 C3 C4 28.9(4)
C2 C3 C4 C5 -4.8(5)
C3 C4 C5 C6 1.7(5)
C4 C5 C6 C7 -23.4(5)
C5 C6 C7 O6 -73.6(3)
C5 C6 C7 C8 168.9(3)
C5 C6 C7 C2 47.4(4)
O5 C2 C7 O6 -49.4(3)
C1 C2 C7 O6 -162.6(2)
C3 C2 C7 O6 71.5(3)
O5 C2 C7 C8 64.1(3)
C1 C2 C7 C8 -49.0(3)
C3 C2 C7 C8 -174.9(2)
O5 C2 C7 C6 -171.5(2)
C1 C2 C7 C6 75.4(3)
C3 C2 C7 C6 -50.5(3)
O6 C7 C8 O2 -73.6(3)
C6 C7 C8 O2 46.5(3)
C2 C7 C8 O2 171.0(2)
O6 C7 C8 C11 166.3(2)
C6 C7 C8 C11 -73.6(3)
C2 C7 C8 C11 51.0(3)
O3 C10 C11 O1 -177.4(2)
O3 C10 C11 C8 -56.7(3)
O2 C8 C11 O1 -179.9(2)
C7 C8 C11 O1 -57.7(3)
O2 C8 C11 C10 60.8(3)
C7 C8 C11 C10 -177.0(2)
O4 C1 O1 C11 63.3(3)
C2 C1 O1 C11 -58.8(3)
C10 C11 O1 C1 179.4(2)
C8 C11 O1 C1 60.4(3)
C11 C8 O2 C9 -62.7(3)
C7 C8 O2 C9 173.7(2)
O3 C9 O2 C8 58.6(3)
C14 C9 O2 C8 171.4(2)
C13 C9 O2 C8 -67.1(3)
O2 C9 O3 C10 -54.6(3)
C14 C9 O3 C10 -168.3(3)
C13 C9 O3 C10 70.6(3)
C11 C10 O3 C9 54.8(3)
O1 C1 O4 C12 65.4(3)
C2 C1 O4 C12 -170.8(3)
